data_7158919
loop_
_publ_author_name
'Sha, Hong-Kai'
'Qian, Yu'
'Yang, Xiangji'
'Dong, Kuiyong'
'Xu, Xinfang'
'Hu, Wenhao'

_publ_section_title
;
 A copper-catalyzed three-component reaction of dithioacetals with diazo
 ketones and ketimines
;
_journal_name_full 'Organic &amp; Biomolecular Chemistry'
_journal_paper_doi 10.1039/D2OB01679F
_journal_year 2022
_chemical_formula_moiety 'C39 H37 Br N2 O5 S2'
_chemical_formula_sum 'C39 H37 Br N2 O5 S2'
_chemical_formula_weight 757.73
_space_group_crystal_system triclinic
_space_group_IT_number 2
_space_group_name_Hall '-P 1'
_space_group_name_H-M_alt 'P -1'
_atom_sites_solution_hydrogens geom
_atom_sites_solution_primary dual
_audit_creation_date 2021-05-26
_audit_creation_method
;
Olex2 1.3
(compiled 2020.11.12 svn.r5f609507 for OlexSys, GUI svn.r6272)
;
_audit_update_record
;
2021-08-25 deposited with the CCDC.	2022-10-10 downloaded from the CCDC.
;
_cell_angle_alpha 92.9000(10)
_cell_angle_beta 107.4510(10)
_cell_angle_gamma 105.810(2)
_cell_formula_units_Z 2
_cell_length_a 10.1834(2)
_cell_length_b 12.1739(2)
_cell_length_c 15.8758(2)
_cell_measurement_reflns_used 13112
_cell_measurement_temperature 149.99(10)
_cell_measurement_theta_max 75.5850
_cell_measurement_theta_min 2.9260
_cell_volume 1787.67(6)
_computing_cell_refinement 'CrysAlisPro 1.171.40.84a (Rigaku OD, 2020)'
_computing_data_collection 'CrysAlisPro 1.171.40.84a (Rigaku OD, 2020)'
_computing_data_reduction 'CrysAlisPro 1.171.40.84a (Rigaku OD, 2020)'
_computing_molecular_graphics 'Olex2 1.3 (Dolomanov et al., 2009)'
_computing_publication_material 'Olex2 1.3 (Dolomanov et al., 2009)'
_computing_structure_refinement 'SHELXL 2018/3 (Sheldrick, 2015)'
_computing_structure_solution 'SHELXT 2018/2 (Sheldrick, 2018)'
_diffrn_ambient_environment N~2~
_diffrn_ambient_temperature 149.99(10)
_diffrn_detector 'Hybrid Pixel Array Detector'
_diffrn_detector_area_resol_mean 10.0000
_diffrn_detector_type HyPix
_diffrn_measured_fraction_theta_full 0.998
_diffrn_measured_fraction_theta_max 0.955
_diffrn_measurement_details
;
List of Runs (angles in degrees, time in seconds):

  # Type    Start    End  Width  t~exp~   \w     \q     \k     \f   Frames
#--------------------------------------------------------------------------
  1  \w     82.00 109.00   0.50    2.00    --   46.62  21.00  63.00   54
  2  \w     91.00 176.00   0.50    8.00    --  105.44  21.00  63.00  170
  3  \w     90.00 177.00   0.50    8.00    --  105.44  30.00 150.00  174
  4  \w     68.00 110.00   0.50    8.00    --  105.44-125.00   0.00   84
  5  \w     69.00 110.00   0.50    8.00    --  105.44-125.00 -60.00   82
  6  \w     77.00 110.00   0.50    8.00    --  105.44-125.00-120.00   66
  7  \w     82.00 107.00   0.50    8.00    --  105.44 -77.00-180.00   50
  8  \w     42.00  68.00   0.50    8.00    --  105.44 -77.00-180.00   52
  9  \w     35.00  61.00   0.50    8.00    --  105.44 -61.00-120.00   52
 10  \w     33.00  72.00   0.50    8.00    --  105.44 -61.00 -90.00   78
 11  \w     34.00  73.00   0.50    8.00    --  105.44 -61.00-150.00   78
 12  \w     33.00  70.00   0.50    8.00    --  105.44 -61.00-180.00   74
 13  \w     66.00 120.00   0.50    2.00    --   46.62  38.00-120.00  108
 14  \w     89.00 164.00   0.50    8.00    --  105.44  77.00-180.00  150
 15  \w     34.00  64.00   0.50    2.00    --   46.62  21.00  63.00   60
 16  \w     37.00  72.00   0.50    8.00    --  105.44 -61.00  60.00   70
 17  \w     41.00  71.00   0.50    8.00    --  105.44 -61.00  30.00   60
 18  \w     34.00 102.00   0.50    8.00    --  105.44 -94.00   0.00  136
 19  \w     33.00  64.00   0.50    8.00    --  105.44-125.00   0.00   62
 20  \w     19.00  70.00   0.50    2.00    --   46.62-125.00 120.00  102
 21  \w     52.00 111.00   0.50    8.00    --  105.44-125.00 120.00  118
 22  \w    -24.00   6.00   0.50    2.00    --   46.62 -21.00-102.00   60
 23  \w    -63.00 -21.00   0.50    2.00    --  -46.62  57.00 -60.00   84
 24  \w    -16.00  25.00   0.50    2.00    --  -46.62  57.00 -60.00   82
 25  \w    -24.00  25.00   0.50    2.00    --  -46.62  19.00-150.00   98
 26  \w    -59.00 -30.00   0.50    8.00    -- -100.00 125.00 -60.00   58
 27  \w    -66.00 -41.00   0.50    8.00    -- -100.00 108.00  12.74   50
 28  \w    -67.00 -36.00   0.50    8.00    -- -100.00  61.00 -30.00   62
 29  \w    -26.00  30.00   0.50    2.00    --  -46.62  21.00  63.00  112
 30  \w    -69.00 -28.00   0.50    8.00    -- -100.00  61.00-120.00   82
 31  \w    -96.00 -40.00   0.50    2.00    --  -46.62 -21.00-102.00  112
 32  \w    -89.00 -14.00   0.50    2.00    --  -46.62 125.00 150.00  150
 33  \w    -94.00 -41.00   0.50    8.00    -- -100.00 125.00 150.00  106
 34  \w   -105.00 -49.00   0.50    8.00    -- -100.00 125.00  60.00  112
 35  \w   -103.00 -44.00   0.50    8.00    -- -100.00 125.00 120.00  118
 36  \w   -106.00 -46.00   0.50    8.00    -- -100.00 125.00  90.00  120
 37  \w   -107.00 -74.00   0.50    8.00    -- -100.00 108.00  12.74   66
 38  \w   -107.00 -75.00   0.50    8.00    -- -100.00 105.00 -11.63   64
 39  \w   -167.00-117.00   0.50    8.00    -- -100.00 -21.00-102.00  100
 40  \w   -172.00-121.00   0.50    8.00    -- -100.00 -61.00 -30.00  102
 41  \w   -173.00 -84.00   0.50    8.00    -- -100.00 -61.00  30.00  178
 42  \w   -167.00-105.00   0.50    8.00    -- -100.00 -61.00 150.00  124
;
_diffrn_measurement_device 'four-circle diffractometer'
_diffrn_measurement_device_type 'XtaLAB Synergy R, DW system, HyPix'
_diffrn_measurement_method '\w scans'
_diffrn_orient_matrix_type 'CrysAlisPro convention (1999,Acta A55,543-557)'
_diffrn_orient_matrix_UB_11 0.1198662000
_diffrn_orient_matrix_UB_12 -0.0308876000
_diffrn_orient_matrix_UB_13 -0.0274289000
_diffrn_orient_matrix_UB_21 0.0811466000
_diffrn_orient_matrix_UB_22 0.1292636000
_diffrn_orient_matrix_UB_23 0.0097285000
_diffrn_orient_matrix_UB_31 0.0819568000
_diffrn_orient_matrix_UB_32 -0.0013742000
_diffrn_orient_matrix_UB_33 0.0985879000
_diffrn_radiation_monochromator mirror
_diffrn_radiation_probe x-ray
_diffrn_radiation_type 'Cu K\a'
_diffrn_radiation_wavelength 1.54184
_diffrn_reflns_av_R_equivalents 0.0285
_diffrn_reflns_av_unetI/netI 0.0289
_diffrn_reflns_Laue_measured_fraction_full 0.998
_diffrn_reflns_Laue_measured_fraction_max 0.955
_diffrn_reflns_limit_h_max 12
_diffrn_reflns_limit_h_min -12
_diffrn_reflns_limit_k_max 14
_diffrn_reflns_limit_k_min -15
_diffrn_reflns_limit_l_max 19
_diffrn_reflns_limit_l_min -18
_diffrn_reflns_number 23992
_diffrn_reflns_point_group_measured_fraction_full 0.998
_diffrn_reflns_point_group_measured_fraction_max 0.955
_diffrn_reflns_theta_full 67.684
_diffrn_reflns_theta_max 76.094
_diffrn_reflns_theta_min 2.949
_diffrn_source 'Rotating-anode X-ray tube'
_diffrn_source_type 'Rigaku (Cu) X-ray Source'
_exptl_absorpt_coefficient_mu 3.036
_exptl_absorpt_correction_T_max 1.00000
_exptl_absorpt_correction_T_min 0.90925
_exptl_absorpt_correction_type multi-scan
_exptl_absorpt_process_details
;
CrysAlisPro 1.171.40.84a (Rigaku Oxford Diffraction, 2020)
Empirical absorption correction using spherical harmonics,
implemented in SCALE3 ABSPACK scaling algorithm.
;
_exptl_crystal_colour colourless
_exptl_crystal_colour_primary colourless
_exptl_crystal_density_diffrn 1.408
_exptl_crystal_description block
_exptl_crystal_F_000 784
_exptl_crystal_size_max 0.05
_exptl_crystal_size_mid 0.05
_exptl_crystal_size_min 0.05
_refine_diff_density_max 0.411
_refine_diff_density_min -0.426
_refine_diff_density_rms 0.048
_refine_ls_extinction_method none
_refine_ls_goodness_of_fit_ref 1.074
_refine_ls_hydrogen_treatment constr
_refine_ls_matrix_type full
_refine_ls_number_parameters 447
_refine_ls_number_reflns 7135
_refine_ls_number_restraints 0
_refine_ls_restrained_S_all 1.074
_refine_ls_R_factor_all 0.0361
_refine_ls_R_factor_gt 0.0314
_refine_ls_shift/su_max 0.001
_refine_ls_shift/su_mean 0.000
_refine_ls_structure_factor_coef Fsqd
_refine_ls_weighting_details 'w=1/[\s^2^(Fo^2^)+(0.0253P)^2^+1.0907P] where P=(Fo^2^+2Fc^2^)/3'
_refine_ls_weighting_scheme calc
_refine_ls_wR_factor_gt 0.0742
_refine_ls_wR_factor_ref 0.0761
_reflns_Friedel_coverage 0.000
_reflns_number_gt 6403
_reflns_number_total 7135
_reflns_threshold_expression 'I > 2\s(I)'
_cod_data_source_file d2ob01679f2.cif
_cod_data_source_block shhk_210520
_cod_original_cell_volume 1787.67(5)
_cod_database_code 7158919
_shelx_shelxl_version_number 2018/3
_chemical_oxdiff_formula CHNOBr
_shelx_space_group_comment
;
The symmetry employed for this shelxl refinement is uniquely defined
by the following loop, which should always be used as a source of
symmetry information in preference to the above space-group names.
They are only intended as comments.
;
_shelx_estimated_absorpt_t_max 0.863
_shelx_estimated_absorpt_t_min 0.863
_reflns_odcompleteness_completeness 99.80
_reflns_odcompleteness_iscentric 1
_reflns_odcompleteness_theta 66.97
_olex2_refinement_description
;
1. Fixed Uiso
 At 1.2 times of:
  All C(H) groups, All C(H,H) groups, All N(H) groups
 At 1.5 times of:
  All C(H,H,H) groups
2.a Secondary CH2 refined with riding coordinates:
 C00P(H00A,H00B)
2.b Aromatic/amide H refined with riding coordinates:
 N009(H009), C00G(H00G), C00L(H00L), C00Q(H00Q), C00R(H00R), C00U(H00U),
 C00V(H00V), C00W(H00W), C00X(H00X), C00Y(H00Y), C010(H010), C011(H011),
 C012(H012), C014(H014), C017(H017), C018(H018), C019(H019), C01A(H01J),
 C01C(H01N), C01D(H01O)
2.c Idealised Me refined as rotating group:
 C00Z(H00C,H00D,H00E), C013(H01A,H01B,H01C), C015(H01D,H01E,H01F), C016(H01G,
 H01H,H01I), C01B(H01K,H01L,H01M)
;
_olex2_submission_special_instructions 'No special instructions were received'
_oxdiff_exptl_absorpt_empirical_details
;
Empirical correction (ABSPACK) includes:
- Absorption correction using spherical harmonics
- Frame scaling
;
_oxdiff_exptl_absorpt_empirical_full_max 1.407
_oxdiff_exptl_absorpt_empirical_full_min 0.724

loop_
_space_group_symop_operation_xyz
'x, y, z'
'-x, -y, -z'

loop_
_atom_site_label
_atom_site_type_symbol
_atom_site_fract_x
_atom_site_fract_y
_atom_site_fract_z
_atom_site_U_iso_or_equiv
_atom_site_adp_type
_atom_site_occupancy
_atom_site_site_symmetry_order
_atom_site_calc_flag
_atom_site_refinement_flags_posn
_atom_site_refinement_flags_adp
_atom_site_refinement_flags_occupancy
_atom_site_disorder_assembly
_atom_site_disorder_group
Br01 Br 0.61007(2) 0.41009(2) 0.57813(2) 0.04065(7) Uani 1 1 d . . . . .
S1 S -0.06330(5) 0.33174(4) 0.05842(3) 0.02700(10) Uani 1 1 d . . . . .
S S 0.43415(5) 0.51203(4) 0.20709(3) 0.02897(10) Uani 1 1 d . . . . .
O004 O 0.19539(13) 0.32451(11) 0.07832(8) 0.0263(3) Uani 1 1 d . . . . .
O005 O 0.56910(14) 0.05869(11) 0.24973(9) 0.0297(3) Uani 1 1 d . . . . .
O006 O 0.41317(13) 0.15125(12) 0.27391(8) 0.0298(3) Uani 1 1 d . . . . .
O007 O 0.68831(13) 0.42269(11) 0.11054(8) 0.0286(3) Uani 1 1 d . . . . .
O008 O -0.10983(14) 0.26992(12) 0.21044(9) 0.0310(3) Uani 1 1 d . . . . .
N009 N 0.58874(15) 0.23418(13) 0.21476(9) 0.0235(3) Uani 1 1 d . . . . .
H009 H 0.642617 0.219088 0.186016 0.028 Uiso 1 1 calc R U . . .
N00A N 0.80958(15) 0.49058(13) 0.25952(9) 0.0255(3) Uani 1 1 d . . . . .
C00B C 0.00979(19) 0.25652(15) 0.24679(12) 0.0247(3) Uani 1 1 d . . . . .
C00C C 0.58051(18) 0.35146(15) 0.22543(11) 0.0232(3) Uani 1 1 d . . . . .
C00D C 0.64163(18) 0.40311(15) 0.32426(11) 0.0242(3) Uani 1 1 d . . . . .
C00E C 0.51364(18) 0.14775(16) 0.24894(11) 0.0251(4) Uani 1 1 d . . . . .
C00F C 0.69723(18) 0.42538(15) 0.18870(11) 0.0240(3) Uani 1 1 d . . . . .
C00G C 0.11822(19) 0.27454(16) 0.20335(12) 0.0271(4) Uani 1 1 d . . . . .
H00G H 0.206376 0.263318 0.232825 0.032 Uiso 1 1 calc R U . . .
C00H C 0.32432(18) 0.29428(16) 0.11453(11) 0.0237(3) Uani 1 1 d . . . . .
C00I C 0.77859(19) 0.48166(16) 0.33975(11) 0.0253(4) Uani 1 1 d . . . . .
C00J C 0.96740(19) 0.68452(16) 0.25757(12) 0.0271(4) Uani 1 1 d . . . . .
C00K C 0.09624(18) 0.30717(15) 0.12132(12) 0.0243(3) Uani 1 1 d . . . . .
C00L C 0.5897(2) 0.38017(17) 0.39420(12) 0.0277(4) Uani 1 1 d . . . . .
H00L H 0.499414 0.327870 0.385233 0.033 Uiso 1 1 calc R U . . .
C00M C 0.04241(19) 0.22103(15) 0.33790(12) 0.0258(4) Uani 1 1 d . . . . .
C00N C 0.43601(18) 0.36987(16) 0.17658(11) 0.0237(3) Uani 1 1 d . . . . .
C00O C 0.31357(18) 0.18411(16) 0.06490(11) 0.0254(4) Uani 1 1 d . . . . .
C00P C 0.94821(19) 0.55703(16) 0.25274(12) 0.0284(4) Uani 1 1 d . . . . .
H00A H 0.956080 0.529100 0.196683 0.034 Uiso 1 1 calc R U . . .
H00B H 1.025461 0.544295 0.300648 0.034 Uiso 1 1 calc R U . . .
C00Q C 0.8108(2) 0.51662(17) 0.49393(12) 0.0323(4) Uani 1 1 d . . . . .
H00Q H 0.865782 0.554255 0.551293 0.039 Uiso 1 1 calc R U . . .
C00R C 0.8638(2) 0.53987(17) 0.42328(12) 0.0302(4) Uani 1 1 d . . . . .
H00R H 0.953603 0.592912 0.432268 0.036 Uiso 1 1 calc R U . . .
C00S C 0.5087(2) -0.04832(17) 0.28291(13) 0.0324(4) Uani 1 1 d . . . . .
C00T C 0.6772(2) 0.43800(17) 0.47900(12) 0.0296(4) Uani 1 1 d . . . . .
C00U C 0.4093(2) 0.18130(17) 0.01803(12) 0.0299(4) Uani 1 1 d . . . . .
H00U H 0.483782 0.247330 0.021161 0.036 Uiso 1 1 calc R U . . .
C00V C 1.0815(2) 0.76339(18) 0.32305(13) 0.0348(4) Uani 1 1 d . . . . .
H00V H 1.146695 0.737687 0.365874 0.042 Uiso 1 1 calc R U . . .
C00W C 0.3926(2) 0.07947(18) -0.03319(12) 0.0350(4) Uani 1 1 d . . . . .
H00W H 0.456402 0.077609 -0.064283 0.042 Uiso 1 1 calc R U . . .
C00X C 0.2029(2) 0.08427(17) 0.05939(13) 0.0326(4) Uani 1 1 d . . . . .
H00X H 0.138687 0.085451 0.090282 0.039 Uiso 1 1 calc R U . . .
C00Y C 0.1758(2) 0.20993(19) 0.38606(13) 0.0357(4) Uani 1 1 d . . . . .
H00Y H 0.249436 0.223391 0.361063 0.043 Uiso 1 1 calc R U . . .
C00Z C -0.0319(2) 0.35150(19) -0.04688(13) 0.0354(4) Uani 1 1 d . . . . .
H00C H -0.113133 0.367366 -0.087856 0.053 Uiso 1 1 calc R U . . .
H00D H -0.019466 0.282596 -0.071053 0.053 Uiso 1 1 calc R U . . .
H00E H 0.053510 0.415034 -0.037597 0.053 Uiso 1 1 calc R U . . .
C010 C -0.0663(2) 0.19886(19) 0.37690(13) 0.0364(5) Uani 1 1 d . . . . .
H010 H -0.156239 0.205746 0.345836 0.044 Uiso 1 1 calc R U . . .
C011 C 0.8719(2) 0.72505(18) 0.19377(14) 0.0361(4) Uani 1 1 d . . . . .
H011 H 0.793836 0.672943 0.150097 0.043 Uiso 1 1 calc R U . . .
C012 C 0.2822(2) -0.01924(19) -0.03848(13) 0.0384(5) Uani 1 1 d . . . . .
H012 H 0.271330 -0.087027 -0.073215 0.046 Uiso 1 1 calc R U . . .
C013 C 0.3588(2) -0.11061(19) 0.21900(14) 0.0381(4) Uani 1 1 d . . . . .
H01A H 0.295489 -0.065194 0.220082 0.057 Uiso 1 1 calc R U . . .
H01B H 0.322966 -0.184073 0.236728 0.057 Uiso 1 1 calc R U . . .
H01C H 0.363016 -0.122001 0.159697 0.057 Uiso 1 1 calc R U . . .
C014 C 0.1878(2) -0.01646(18) 0.00836(14) 0.0370(4) Uani 1 1 d . . . . .
H014 H 0.113911 -0.082835 0.005386 0.044 Uiso 1 1 calc R U . . .
C015 C 0.6135(3) -0.11532(19) 0.28073(16) 0.0427(5) Uani 1 1 d . . . . .
H01D H 0.612217 -0.130418 0.220497 0.064 Uiso 1 1 calc R U . . .
H01E H 0.585607 -0.187062 0.302792 0.064 Uiso 1 1 calc R U . . .
H01F H 0.709148 -0.070909 0.317529 0.064 Uiso 1 1 calc R U . . .
C016 C 0.4130(2) 0.56698(18) 0.10133(14) 0.0383(5) Uani 1 1 d . . . . .
H01G H 0.319745 0.525620 0.059681 0.058 Uiso 1 1 calc R U . . .
H01H H 0.486725 0.556884 0.078377 0.058 Uiso 1 1 calc R U . . .
H01I H 0.421300 0.647522 0.109950 0.058 Uiso 1 1 calc R U . . .
C017 C 0.0913(2) 0.1574(2) 0.50842(14) 0.0412(5) Uani 1 1 d . . . . .
H017 H 0.107601 0.136648 0.565362 0.049 Uiso 1 1 calc R U . . .
C018 C 0.2000(2) 0.1790(2) 0.47093(14) 0.0430(5) Uani 1 1 d . . . . .
H018 H 0.289941 0.172761 0.502761 0.052 Uiso 1 1 calc R U . . .
C019 C 1.0988(2) 0.88085(19) 0.32488(15) 0.0432(5) Uani 1 1 d . . . . .
H019 H 1.173989 0.933392 0.369895 0.052 Uiso 1 1 calc R U . . .
C01A C -0.0419(2) 0.1669(2) 0.46084(14) 0.0443(5) Uani 1 1 d . . . . .
H01J H -0.115759 0.151617 0.485656 0.053 Uiso 1 1 calc R U . . .
C01B C 0.5109(2) -0.0219(2) 0.37826(13) 0.0405(5) Uani 1 1 d . . . . .
H01K H 0.606831 0.022098 0.414871 0.061 Uiso 1 1 calc R U . . .
H01L H 0.481866 -0.092869 0.401080 0.061 Uiso 1 1 calc R U . . .
H01M H 0.445490 0.021647 0.378900 0.061 Uiso 1 1 calc R U . . .
C01C C 0.8920(3) 0.8420(2) 0.19481(17) 0.0467(5) Uani 1 1 d . . . . .
H01N H 0.828955 0.868344 0.151063 0.056 Uiso 1 1 calc R U . . .
C01D C 1.0051(3) 0.9196(2) 0.26036(17) 0.0463(5) Uani 1 1 d . . . . .
H01O H 1.018196 0.998364 0.261056 0.056 Uiso 1 1 calc R U . . .

loop_
_atom_site_aniso_label
_atom_site_aniso_U_11
_atom_site_aniso_U_22
_atom_site_aniso_U_33
_atom_site_aniso_U_23
_atom_site_aniso_U_13
_atom_site_aniso_U_12
Br01 0.04562(13) 0.06154(16) 0.02489(11) 0.01028(9) 0.01749(9) 0.02486(11)
S1 0.0231(2) 0.0315(2) 0.0314(2) 0.00795(17) 0.01042(17) 0.01379(17)
S 0.0348(2) 0.0307(2) 0.0261(2) 0.00389(17) 0.01160(18) 0.01535(19)
O004 0.0217(6) 0.0383(7) 0.0248(6) 0.0084(5) 0.0100(5) 0.0149(5)
O005 0.0288(7) 0.0292(7) 0.0385(7) 0.0118(5) 0.0164(6) 0.0134(5)
O006 0.0245(6) 0.0360(7) 0.0337(7) 0.0076(5) 0.0146(5) 0.0108(5)
O007 0.0277(6) 0.0380(7) 0.0238(6) 0.0067(5) 0.0120(5) 0.0114(6)
O008 0.0254(6) 0.0400(7) 0.0354(7) 0.0117(6) 0.0147(5) 0.0160(6)
N009 0.0219(7) 0.0277(8) 0.0250(7) 0.0054(6) 0.0107(6) 0.0101(6)
N00A 0.0222(7) 0.0298(8) 0.0251(7) 0.0053(6) 0.0090(6) 0.0068(6)
C00B 0.0234(8) 0.0228(8) 0.0292(9) 0.0023(7) 0.0105(7) 0.0070(7)
C00C 0.0209(8) 0.0301(9) 0.0212(8) 0.0046(7) 0.0084(6) 0.0099(7)
C00D 0.0230(8) 0.0291(9) 0.0232(8) 0.0047(7) 0.0076(7) 0.0119(7)
C00E 0.0223(8) 0.0311(9) 0.0223(8) 0.0045(7) 0.0060(7) 0.0096(7)
C00F 0.0227(8) 0.0276(9) 0.0260(9) 0.0062(7) 0.0097(7) 0.0117(7)
C00G 0.0219(8) 0.0337(10) 0.0275(9) 0.0046(7) 0.0085(7) 0.0109(7)
C00H 0.0203(8) 0.0331(9) 0.0226(8) 0.0079(7) 0.0092(6) 0.0127(7)
C00I 0.0267(9) 0.0291(9) 0.0244(8) 0.0069(7) 0.0103(7) 0.0125(7)
C00J 0.0225(8) 0.0333(10) 0.0285(9) 0.0051(7) 0.0129(7) 0.0080(7)
C00K 0.0225(8) 0.0242(8) 0.0288(9) 0.0026(7) 0.0107(7) 0.0086(7)
C00L 0.0259(9) 0.0357(10) 0.0254(8) 0.0061(7) 0.0107(7) 0.0126(8)
C00M 0.0250(9) 0.0242(9) 0.0276(9) 0.0025(7) 0.0096(7) 0.0056(7)
C00N 0.0228(8) 0.0310(9) 0.0229(8) 0.0061(7) 0.0115(7) 0.0119(7)
C00O 0.0215(8) 0.0317(9) 0.0222(8) 0.0033(7) 0.0037(7) 0.0107(7)
C00P 0.0216(8) 0.0337(10) 0.0319(9) 0.0061(8) 0.0111(7) 0.0085(7)
C00Q 0.0339(10) 0.0374(11) 0.0248(9) 0.0018(8) 0.0051(7) 0.0150(8)
C00R 0.0271(9) 0.0327(10) 0.0282(9) 0.0019(7) 0.0062(7) 0.0083(8)
C00S 0.0351(10) 0.0307(10) 0.0341(10) 0.0116(8) 0.0133(8) 0.0105(8)
C00T 0.0350(10) 0.0385(10) 0.0225(8) 0.0070(7) 0.0121(7) 0.0190(8)
C00U 0.0287(9) 0.0372(10) 0.0261(9) 0.0057(8) 0.0091(7) 0.0133(8)
C00V 0.0293(10) 0.0395(11) 0.0336(10) 0.0065(8) 0.0119(8) 0.0054(8)
C00W 0.0382(11) 0.0460(12) 0.0269(9) 0.0032(8) 0.0101(8) 0.0234(9)
C00X 0.0259(9) 0.0364(11) 0.0346(10) 0.0035(8) 0.0075(8) 0.0112(8)
C00Y 0.0310(10) 0.0462(12) 0.0367(10) 0.0133(9) 0.0145(8) 0.0173(9)
C00Z 0.0311(10) 0.0469(12) 0.0322(10) 0.0135(9) 0.0100(8) 0.0168(9)
C010 0.0235(9) 0.0532(13) 0.0294(9) 0.0072(9) 0.0086(7) 0.0063(9)
C011 0.0311(10) 0.0370(11) 0.0399(11) 0.0036(9) 0.0085(8) 0.0136(9)
C012 0.0425(12) 0.0366(11) 0.0327(10) -0.0033(8) 0.0019(9) 0.0198(9)
C013 0.0367(11) 0.0383(11) 0.0381(11) 0.0067(9) 0.0144(9) 0.0067(9)
C014 0.0305(10) 0.0319(10) 0.0420(11) 0.0013(8) 0.0027(8) 0.0098(8)
C015 0.0480(13) 0.0381(11) 0.0502(12) 0.0160(10) 0.0186(10) 0.0214(10)
C016 0.0470(12) 0.0353(11) 0.0356(10) 0.0124(8) 0.0135(9) 0.0157(9)
C017 0.0423(12) 0.0497(13) 0.0299(10) 0.0129(9) 0.0115(9) 0.0102(10)
C018 0.0373(11) 0.0592(14) 0.0379(11) 0.0179(10) 0.0112(9) 0.0223(10)
C019 0.0395(12) 0.0381(12) 0.0468(12) -0.0043(9) 0.0210(10) -0.0023(9)
C01A 0.0323(11) 0.0644(15) 0.0324(10) 0.0117(10) 0.0139(9) 0.0042(10)
C01B 0.0432(12) 0.0459(12) 0.0331(10) 0.0133(9) 0.0122(9) 0.0137(10)
C01C 0.0466(13) 0.0435(13) 0.0579(14) 0.0140(11) 0.0180(11) 0.0242(11)
C01D 0.0540(14) 0.0312(11) 0.0653(15) 0.0077(10) 0.0338(12) 0.0154(10)

loop_
_atom_type_symbol
_atom_type_description
_atom_type_scat_dispersion_real
_atom_type_scat_dispersion_imag
_atom_type_scat_source
C C 0.0181 0.0091 'International Tables Vol C Tables 4.2.6.8 and 6.1.1.4'
H H 0.0000 0.0000 'International Tables Vol C Tables 4.2.6.8 and 6.1.1.4'
Br Br -0.6763 1.2805 'International Tables Vol C Tables 4.2.6.8 and 6.1.1.4'
N N 0.0311 0.0180 'International Tables Vol C Tables 4.2.6.8 and 6.1.1.4'
O O 0.0492 0.0322 'International Tables Vol C Tables 4.2.6.8 and 6.1.1.4'
S S 0.3331 0.5567 'International Tables Vol C Tables 4.2.6.8 and 6.1.1.4'

loop_
_geom_angle_atom_site_label_1
_geom_angle_atom_site_label_2
_geom_angle_atom_site_label_3
_geom_angle
_geom_angle_site_symmetry_1
_geom_angle_site_symmetry_3
_geom_angle_publ_flag
C00K S1 C00Z 101.34(9) . . ?
C00N S C016 100.82(9) . . ?
C00K O004 C00H 119.74(13) . . ?
C00E O005 C00S 121.20(14) . . ?
C00C N009 H009 119.0 . . ?
C00E N009 H009 119.0 . . ?
C00E N009 C00C 121.96(14) . . ?
C00F N00A C00I 111.90(14) . . ?
C00F N00A C00P 123.56(14) . . ?
C00I N00A C00P 124.47(15) . . ?
O008 C00B C00G 121.52(16) . . ?
O008 C00B C00M 119.21(15) . . ?
C00G C00B C00M 119.27(15) . . ?
N009 C00C C00D 110.26(14) . . ?
N009 C00C C00F 105.36(13) . . ?
N009 C00C C00N 116.69(14) . . ?
C00D C00C C00F 101.28(13) . . ?
C00N C00C C00D 113.54(14) . . ?
C00N C00C C00F 108.20(13) . . ?
C00I C00D C00C 108.14(14) . . ?
C00L C00D C00C 131.77(16) . . ?
C00L C00D C00I 119.96(16) . . ?
O005 C00E N009 108.80(14) . . ?
O006 C00E O005 126.27(17) . . ?
O006 C00E N009 124.93(17) . . ?
O007 C00F N00A 126.73(16) . . ?
O007 C00F C00C 125.39(16) . . ?
N00A C00F C00C 107.87(14) . . ?
C00B C00G H00G 118.8 . . ?
C00K C00G C00B 122.37(16) . . ?
C00K C00G H00G 118.8 . . ?
O004 C00H C00O 109.97(14) . . ?
C00N C00H O004 118.81(16) . . ?
C00N C00H C00O 130.70(15) . . ?
C00D C00I N00A 110.13(15) . . ?
C00R C00I N00A 127.69(17) . . ?
C00R C00I C00D 122.17(16) . . ?
C00V C00J C00P 121.24(17) . . ?
C00V C00J C011 118.90(18) . . ?
C011 C00J C00P 119.83(17) . . ?
O004 C00K S1 112.16(12) . . ?
C00G C00K S1 123.84(14) . . ?
C00G C00K O004 124.00(16) . . ?
C00D C00L H00L 121.1 . . ?
C00D C00L C00T 117.73(17) . . ?
C00T C00L H00L 121.1 . . ?
C00Y C00M C00B 123.47(16) . . ?
C00Y C00M C010 118.23(17) . . ?
C010 C00M C00B 118.30(16) . . ?
C00C C00N S 111.76(12) . . ?
C00H C00N S 121.74(13) . . ?
C00H C00N C00C 126.41(16) . . ?
C00U C00O C00H 119.97(16) . . ?
C00X C00O C00H 120.64(16) . . ?
C00X C00O C00U 119.25(17) . . ?
N00A C00P C00J 113.06(15) . . ?
N00A C00P H00A 109.0 . . ?
N00A C00P H00B 109.0 . . ?
C00J C00P H00A 109.0 . . ?
C00J C00P H00B 109.0 . . ?
H00A C00P H00B 107.8 . . ?
C00R C00Q H00Q 119.9 . . ?
C00T C00Q H00Q 119.9 . . ?
C00T C00Q C00R 120.13(17) . . ?
C00I C00R C00Q 117.72(18) . . ?
C00I C00R H00R 121.1 . . ?
C00Q C00R H00R 121.1 . . ?
O005 C00S C013 109.05(15) . . ?
O005 C00S C015 102.24(15) . . ?
O005 C00S C01B 110.65(16) . . ?
C013 C00S C015 111.13(18) . . ?
C013 C00S C01B 112.98(17) . . ?
C015 C00S C01B 110.26(17) . . ?
C00L C00T Br01 119.44(14) . . ?
C00Q C00T Br01 118.28(14) . . ?
C00Q C00T C00L 122.27(17) . . ?
C00O C00U H00U 120.2 . . ?
C00W C00U C00O 119.68(18) . . ?
C00W C00U H00U 120.2 . . ?
C00J C00V H00V 119.9 . . ?
C00J C00V C019 120.2(2) . . ?
C019 C00V H00V 119.9 . . ?
C00U C00W H00W 119.7 . . ?
C012 C00W C00U 120.70(19) . . ?
C012 C00W H00W 119.7 . . ?
C00O C00X H00X 119.8 . . ?
C014 C00X C00O 120.44(19) . . ?
C014 C00X H00X 119.8 . . ?
C00M C00Y H00Y 119.7 . . ?
C018 C00Y C00M 120.63(19) . . ?
C018 C00Y H00Y 119.7 . . ?
S1 C00Z H00C 109.5 . . ?
S1 C00Z H00D 109.5 . . ?
S1 C00Z H00E 109.5 . . ?
H00C C00Z H00D 109.5 . . ?
H00C C00Z H00E 109.5 . . ?
H00D C00Z H00E 109.5 . . ?
C00M C010 H010 119.6 . . ?
C01A C010 C00M 120.78(19) . . ?
C01A C010 H010 119.6 . . ?
C00J C011 H011 119.7 . . ?
C01C C011 C00J 120.5(2) . . ?
C01C C011 H011 119.7 . . ?
C00W C012 H012 120.2 . . ?
C00W C012 C014 119.55(19) . . ?
C014 C012 H012 120.2 . . ?
C00S C013 H01A 109.5 . . ?
C00S C013 H01B 109.5 . . ?
C00S C013 H01C 109.5 . . ?
H01A C013 H01B 109.5 . . ?
H01A C013 H01C 109.5 . . ?
H01B C013 H01C 109.5 . . ?
C00X C014 C012 120.4(2) . . ?
C00X C014 H014 119.8 . . ?
C012 C014 H014 119.8 . . ?
C00S C015 H01D 109.5 . . ?
C00S C015 H01E 109.5 . . ?
C00S C015 H01F 109.5 . . ?
H01D C015 H01E 109.5 . . ?
H01D C015 H01F 109.5 . . ?
H01E C015 H01F 109.5 . . ?
S C016 H01G 109.5 . . ?
S C016 H01H 109.5 . . ?
S C016 H01I 109.5 . . ?
H01G C016 H01H 109.5 . . ?
H01G C016 H01I 109.5 . . ?
H01H C016 H01I 109.5 . . ?
C018 C017 H017 120.2 . . ?
C018 C017 C01A 119.51(19) . . ?
C01A C017 H017 120.2 . . ?
C00Y C018 H018 119.8 . . ?
C017 C018 C00Y 120.3(2) . . ?
C017 C018 H018 119.8 . . ?
C00V C019 H019 119.9 . . ?
C01D C019 C00V 120.2(2) . . ?
C01D C019 H019 119.9 . . ?
C010 C01A C017 120.52(19) . . ?
C010 C01A H01J 119.7 . . ?
C017 C01A H01J 119.7 . . ?
C00S C01B H01K 109.5 . . ?
C00S C01B H01L 109.5 . . ?
C00S C01B H01M 109.5 . . ?
H01K C01B H01L 109.5 . . ?
H01K C01B H01M 109.5 . . ?
H01L C01B H01M 109.5 . . ?
C011 C01C H01N 119.9 . . ?
C01D C01C C011 120.2(2) . . ?
C01D C01C H01N 119.9 . . ?
C019 C01D C01C 120.0(2) . . ?
C019 C01D H01O 120.0 . . ?
C01C C01D H01O 120.0 . . ?

loop_
_geom_bond_atom_site_label_1
_geom_bond_atom_site_label_2
_geom_bond_distance
_geom_bond_site_symmetry_2
_geom_bond_publ_flag
Br01 C00T 1.9060(18) . ?
S1 C00K 1.7458(18) . ?
S1 C00Z 1.809(2) . ?
S C00N 1.7800(18) . ?
S C016 1.813(2) . ?
O004 C00H 1.422(2) . ?
O004 C00K 1.357(2) . ?
O005 C00E 1.351(2) . ?
O005 C00S 1.476(2) . ?
O006 C00E 1.213(2) . ?
O007 C00F 1.215(2) . ?
O008 C00B 1.241(2) . ?
N009 H009 0.8600 . ?
N009 C00C 1.457(2) . ?
N009 C00E 1.362(2) . ?
N00A C00F 1.359(2) . ?
N00A C00I 1.404(2) . ?
N00A C00P 1.462(2) . ?
C00B C00G 1.443(2) . ?
C00B C00M 1.497(2) . ?
C00C C00D 1.532(2) . ?
C00C C00F 1.565(2) . ?
C00C C00N 1.526(2) . ?
C00D C00I 1.401(3) . ?
C00D C00L 1.376(2) . ?
C00G H00G 0.9300 . ?
C00G C00K 1.353(3) . ?
C00H C00N 1.333(3) . ?
C00H C00O 1.481(3) . ?
C00I C00R 1.376(3) . ?
C00J C00P 1.506(3) . ?
C00J C00V 1.385(3) . ?
C00J C011 1.392(3) . ?
C00L H00L 0.9300 . ?
C00L C00T 1.395(3) . ?
C00M C00Y 1.391(3) . ?
C00M C010 1.395(3) . ?
C00O C00U 1.399(2) . ?
C00O C00X 1.392(3) . ?
C00P H00A 0.9700 . ?
C00P H00B 0.9700 . ?
C00Q H00Q 0.9300 . ?
C00Q C00R 1.393(3) . ?
C00Q C00T 1.377(3) . ?
C00R H00R 0.9300 . ?
C00S C013 1.516(3) . ?
C00S C015 1.517(3) . ?
C00S C01B 1.524(3) . ?
C00U H00U 0.9300 . ?
C00U C00W 1.388(3) . ?
C00V H00V 0.9300 . ?
C00V C019 1.390(3) . ?
C00W H00W 0.9300 . ?
C00W C012 1.383(3) . ?
C00X H00X 0.9300 . ?
C00X C014 1.381(3) . ?
C00Y H00Y 0.9300 . ?
C00Y C018 1.386(3) . ?
C00Z H00C 0.9600 . ?
C00Z H00D 0.9600 . ?
C00Z H00E 0.9600 . ?
C010 H010 0.9300 . ?
C010 C01A 1.377(3) . ?
C011 H011 0.9300 . ?
C011 C01C 1.380(3) . ?
C012 H012 0.9300 . ?
C012 C014 1.386(3) . ?
C013 H01A 0.9600 . ?
C013 H01B 0.9600 . ?
C013 H01C 0.9600 . ?
C014 H014 0.9300 . ?
C015 H01D 0.9600 . ?
C015 H01E 0.9600 . ?
C015 H01F 0.9600 . ?
C016 H01G 0.9600 . ?
C016 H01H 0.9600 . ?
C016 H01I 0.9600 . ?
C017 H017 0.9300 . ?
C017 C018 1.379(3) . ?
C017 C01A 1.379(3) . ?
C018 H018 0.9300 . ?
C019 H019 0.9300 . ?
C019 C01D 1.375(4) . ?
C01A H01J 0.9300 . ?
C01B H01K 0.9600 . ?
C01B H01L 0.9600 . ?
C01B H01M 0.9600 . ?
C01C H01N 0.9300 . ?
C01C C01D 1.375(4) . ?
C01D H01O 0.9300 . ?

loop_
_geom_torsion_atom_site_label_1
_geom_torsion_atom_site_label_2
_geom_torsion_atom_site_label_3
_geom_torsion_atom_site_label_4
_geom_torsion
_geom_torsion_site_symmetry_1
_geom_torsion_site_symmetry_2
_geom_torsion_site_symmetry_3
_geom_torsion_site_symmetry_4
_geom_torsion_publ_flag
O004 C00H C00N S -6.3(2) . . . . ?
O004 C00H C00N C00C 177.63(14) . . . . ?
O004 C00H C00O C00U 117.50(17) . . . . ?
O004 C00H C00O C00X -58.2(2) . . . . ?
O008 C00B C00G C00K 0.2(3) . . . . ?
O008 C00B C00M C00Y -176.39(18) . . . . ?
O008 C00B C00M C010 3.0(3) . . . . ?
N009 C00C C00D C00I 104.59(16) . . . . ?
N009 C00C C00D C00L -71.2(2) . . . . ?
N009 C00C C00F O007 72.3(2) . . . . ?
N009 C00C C00F N00A -106.70(15) . . . . ?
N009 C00C C00N S 172.28(11) . . . . ?
N009 C00C C00N C00H -11.3(2) . . . . ?
N00A C00I C00R C00Q -179.67(17) . . . . ?
C00B C00G C00K S1 0.2(3) . . . . ?
C00B C00G C00K O004 -179.76(16) . . . . ?
C00B C00M C00Y C018 178.67(19) . . . . ?
C00B C00M C010 C01A -179.4(2) . . . . ?
C00C N009 C00E O005 -164.23(14) . . . . ?
C00C N009 C00E O006 16.1(3) . . . . ?
C00C C00D C00I N00A 3.01(19) . . . . ?
C00C C00D C00I C00R -177.83(16) . . . . ?
C00C C00D C00L C00T 175.83(18) . . . . ?
C00D C00C C00F O007 -172.80(17) . . . . ?
C00D C00C C00F N00A 8.20(17) . . . . ?
C00D C00C C00N S 42.36(17) . . . . ?
C00D C00C C00N C00H -141.20(17) . . . . ?
C00D C00I C00R C00Q 1.3(3) . . . . ?
C00D C00L C00T Br01 179.63(13) . . . . ?
C00D C00L C00T C00Q 0.6(3) . . . . ?
C00E O005 C00S C013 68.4(2) . . . . ?
C00E O005 C00S C015 -173.92(16) . . . . ?
C00E O005 C00S C01B -56.5(2) . . . . ?
C00E N009 C00C C00D 63.90(19) . . . . ?
C00E N009 C00C C00F 172.42(14) . . . . ?
C00E N009 C00C C00N -67.5(2) . . . . ?
C00F N00A C00I C00D 2.7(2) . . . . ?
C00F N00A C00I C00R -176.39(18) . . . . ?
C00F N00A C00P C00J 104.37(19) . . . . ?
C00F C00C C00D C00I -6.60(17) . . . . ?
C00F C00C C00D C00L 177.64(18) . . . . ?
C00F C00C C00N S -69.22(15) . . . . ?
C00F C00C C00N C00H 107.22(19) . . . . ?
C00G C00B C00M C00Y 3.5(3) . . . . ?
C00G C00B C00M C010 -177.06(18) . . . . ?
C00H O004 C00K S1 -171.96(12) . . . . ?
C00H O004 C00K C00G 8.0(3) . . . . ?
C00H C00O C00U C00W -175.71(16) . . . . ?
C00H C00O C00X C014 175.84(17) . . . . ?
C00I N00A C00F O007 173.94(17) . . . . ?
C00I N00A C00F C00C -7.08(19) . . . . ?
C00I N00A C00P C00J -78.9(2) . . . . ?
C00I C00D C00L C00T 0.5(3) . . . . ?
C00J C00V C019 C01D -1.8(3) . . . . ?
C00J C011 C01C C01D -1.5(3) . . . . ?
C00K O004 C00H C00N -84.8(2) . . . . ?
C00K O004 C00H C00O 102.58(17) . . . . ?
C00L C00D C00I N00A 179.36(16) . . . . ?
C00L C00D C00I C00R -1.5(3) . . . . ?
C00M C00B C00G C00K -179.67(17) . . . . ?
C00M C00Y C018 C017 0.8(4) . . . . ?
C00M C010 C01A C017 0.7(4) . . . . ?
C00N C00C C00D C00I -122.34(16) . . . . ?
C00N C00C C00D C00L 61.9(2) . . . . ?
C00N C00C C00F O007 -53.2(2) . . . . ?
C00N C00C C00F N00A 127.81(15) . . . . ?
C00N C00H C00O C00U -54.0(3) . . . . ?
C00N C00H C00O C00X 130.3(2) . . . . ?
C00O C00H C00N S 164.59(15) . . . . ?
C00O C00H C00N C00C -11.5(3) . . . . ?
C00O C00U C00W C012 0.1(3) . . . . ?
C00O C00X C014 C012 -0.4(3) . . . . ?
C00P N00A C00F O007 -9.0(3) . . . . ?
C00P N00A C00F C00C 170.02(15) . . . . ?
C00P N00A C00I C00D -174.35(16) . . . . ?
C00P N00A C00I C00R 6.5(3) . . . . ?
C00P C00J C00V C019 178.51(17) . . . . ?
C00P C00J C011 C01C -176.90(19) . . . . ?
C00R C00Q C00T Br01 -179.78(14) . . . . ?
C00R C00Q C00T C00L -0.7(3) . . . . ?
C00S O005 C00E O006 0.0(3) . . . . ?
C00S O005 C00E N009 -179.63(15) . . . . ?
C00T C00Q C00R C00I -0.2(3) . . . . ?
C00U C00O C00X C014 0.1(3) . . . . ?
C00U C00W C012 C014 -0.4(3) . . . . ?
C00V C00J C00P N00A 121.34(18) . . . . ?
C00V C00J C011 C01C 1.1(3) . . . . ?
C00V C019 C01D C01C 1.4(3) . . . . ?
C00W C012 C014 C00X 0.6(3) . . . . ?
C00X C00O C00U C00W 0.1(3) . . . . ?
C00Y C00M C010 C01A 0.0(3) . . . . ?
C00Z S1 C00K O004 7.66(15) . . . . ?
C00Z S1 C00K C00G -172.29(17) . . . . ?
C010 C00M C00Y C018 -0.8(3) . . . . ?
C011 C00J C00P N00A -60.7(2) . . . . ?
C011 C00J C00V C019 0.5(3) . . . . ?
C011 C01C C01D C019 0.3(3) . . . . ?
C016 S C00N C00C 116.13(13) . . . . ?
C016 S C00N C00H -60.50(16) . . . . ?
C018 C017 C01A C010 -0.7(4) . . . . ?
C01A C017 C018 C00Y 0.0(4) . . . . ?
